data_7705408
loop_
_publ_author_name
'Charles, R. Malcolm'
'Taylor, Natalie S.'
'Mercado, Angel A.'
'Frost, Connor E.'
'Yokley, Timothy W.'
'Eckenhoff, William T.'
'Schley, Nathan D.'
'DeYonker, Nathan J.'
'Brewster, Timothy P.'

_publ_section_title
;
 Systematic evaluation of the electronic effect of aluminum-containing
 ligands in iridium-aluminum and rhodium-aluminum bimetallic complexes.
;
_journal_issue 37
_journal_name_full 'Dalton transactions (Cambridge, England : 2003)'
_journal_page_first 13029
_journal_page_last 13043
_journal_paper_doi 10.1039/d0dt02472d
_journal_volume 49
_journal_year 2020
_chemical_formula_moiety 'C43 H37 Ir N O2 P2, N O3'
_chemical_formula_sum 'C43 H37 Ir N2 O5 P2'
_chemical_formula_weight 915.88
_space_group_crystal_system monoclinic
_space_group_IT_number 14
_space_group_name_Hall '-P 2ybc'
_space_group_name_H-M_alt 'P 1 21/c 1'
_atom_sites_solution_hydrogens geom
_atom_sites_solution_primary dual
_audit_creation_date 2019-05-29
_audit_creation_method
;
Olex2 1.2
(compiled 2018.05.29 svn.r3508 for OlexSys, GUI svn.r5506)
;
_audit_update_record
;
2020-07-02 deposited with the CCDC.	2020-09-04 downloaded from the CCDC.
;
_cell_angle_alpha 90
_cell_angle_beta 110.521(3)
_cell_angle_gamma 90
_cell_formula_units_Z 4
_cell_length_a 19.1415(5)
_cell_length_b 11.3474(3)
_cell_length_c 18.5807(4)
_cell_measurement_reflns_used 15705
_cell_measurement_temperature 100.00(10)
_cell_measurement_theta_max 28.9010
_cell_measurement_theta_min 2.9360
_cell_volume 3779.74(18)
_computing_cell_refinement 'CrysAlisPro 1.171.38.46 (Rigaku OD, 2015)'
_computing_data_collection 'CrysAlisPro 1.171.38.46 (Rigaku OD, 2015)'
_computing_data_reduction 'CrysAlisPro 1.171.38.46 (Rigaku OD, 2015)'
_computing_molecular_graphics 'Olex2 (Dolomanov et al., 2009)'
_computing_publication_material 'Olex2 (Dolomanov et al., 2009)'
_computing_structure_refinement 'ShelXL (Sheldrick, 2015)'
_computing_structure_solution 'ShelXT (Sheldrick, 2015)'
_diffrn_ambient_environment N~2~
_diffrn_ambient_temperature 100.00(10)
_diffrn_detector 'CCD plate'
_diffrn_detector_area_resol_mean 8.1506
_diffrn_detector_type EosS2
_diffrn_measured_fraction_theta_full 0.999
_diffrn_measured_fraction_theta_max 0.897
_diffrn_measurement_details
;
List of Runs (angles in degrees, time in seconds):

  # Type    Start    End  Width  t~exp~   \w     \q     \k     \f   Frames
#--------------------------------------------------------------------------
  1  \w    -20.00  56.00   1.00   20.00    --   17.49 -99.00 -90.00   76
  2  \w     35.00  90.00   1.00   20.00    --   17.49 178.00 -60.00   55
  3  \w    -52.00  36.00   1.00   20.00    --   17.49 -38.00 -60.00   88
  4  \w    -52.00  87.00   1.00   20.00    --   17.49   0.00 -60.00  139
  5  \w    -52.00  26.00   1.00   20.00    --   17.49 -38.00  90.00   78
  6  \w     -9.00  85.00   1.00   20.00    --   17.49  77.00  30.00   94
;
_diffrn_measurement_device 'four-circle diffractometer'
_diffrn_measurement_device_type 'SuperNova, Dual, Cu at zero, EosS2'
_diffrn_measurement_method '\w scans'
_diffrn_orient_matrix_type 'CrysAlisPro convention (1999,Acta A55,543-557)'
_diffrn_orient_matrix_UB_11 0.0056811000
_diffrn_orient_matrix_UB_12 -0.0330478000
_diffrn_orient_matrix_UB_13 0.0340023000
_diffrn_orient_matrix_UB_21 -0.0236656000
_diffrn_orient_matrix_UB_22 -0.0449690000
_diffrn_orient_matrix_UB_23 -0.0220006000
_diffrn_orient_matrix_UB_31 0.0311947000
_diffrn_orient_matrix_UB_32 -0.0281141000
_diffrn_orient_matrix_UB_33 -0.0047448000
_diffrn_radiation_monochromator mirror
_diffrn_radiation_probe x-ray
_diffrn_radiation_type MoK\a
_diffrn_radiation_wavelength 0.71073
_diffrn_reflns_av_R_equivalents 0.0543
_diffrn_reflns_av_unetI/netI 0.0507
_diffrn_reflns_Laue_measured_fraction_full 0.999
_diffrn_reflns_Laue_measured_fraction_max 0.897
_diffrn_reflns_limit_h_max 26
_diffrn_reflns_limit_h_min -25
_diffrn_reflns_limit_k_max 15
_diffrn_reflns_limit_k_min -15
_diffrn_reflns_limit_l_max 25
_diffrn_reflns_limit_l_min -25
_diffrn_reflns_number 45522
_diffrn_reflns_point_group_measured_fraction_full 0.999
_diffrn_reflns_point_group_measured_fraction_max 0.897
_diffrn_reflns_theta_full 25.242
_diffrn_reflns_theta_max 29.914
_diffrn_reflns_theta_min 2.215
_diffrn_source 'micro-focus sealed X-ray tube'
_diffrn_source_type 'SuperNova (Mo) X-ray Source'
_exptl_absorpt_coefficient_mu 3.666
_exptl_absorpt_correction_T_max 1.000
_exptl_absorpt_correction_T_min 0.415
_exptl_absorpt_correction_type gaussian
_exptl_absorpt_process_details
;
CrysAlisPro 1.171.38.46 (Rigaku Oxford Diffraction, 2015)
Numerical absorption correction based on gaussian integration over
			a multifaceted crystal model
Empirical absorption correction using spherical harmonics,
 implemented in SCALE3 ABSPACK scaling algorithm.
;
_exptl_crystal_colour yellow
_exptl_crystal_colour_primary yellow
_exptl_crystal_density_diffrn 1.609
_exptl_crystal_description block
_exptl_crystal_F_000 1824
_exptl_crystal_size_max 0.272
_exptl_crystal_size_mid 0.121
_exptl_crystal_size_min 0.084
_refine_diff_density_max 0.882
_refine_diff_density_min -0.988
_refine_diff_density_rms 0.131
_refine_ls_extinction_method none
_refine_ls_goodness_of_fit_ref 1.063
_refine_ls_hydrogen_treatment constr
_refine_ls_matrix_type full
_refine_ls_number_parameters 479
_refine_ls_number_reflns 9804
_refine_ls_number_restraints 0
_refine_ls_restrained_S_all 1.063
_refine_ls_R_factor_all 0.0442
_refine_ls_R_factor_gt 0.0330
_refine_ls_shift/su_max 0.001
_refine_ls_shift/su_mean 0.000
_refine_ls_structure_factor_coef Fsqd
_refine_ls_weighting_details 'w=1/[\s^2^(Fo^2^)+(0.0122P)^2^+2.5915P] where P=(Fo^2^+2Fc^2^)/3'
_refine_ls_weighting_scheme calc
_refine_ls_wR_factor_gt 0.0524
_refine_ls_wR_factor_ref 0.0556
_reflns_Friedel_coverage 0.000
_reflns_number_gt 8356
_reflns_number_total 9804
_reflns_threshold_expression 'I > 2\s(I)'
_cod_data_source_file d0dt02472d2.cif
_cod_data_source_block tj-21
_cod_depositor_comments 'Adding full bibliography for 7705406--7705412.cif.'
_cod_original_cell_volume 3779.77(16)
_cod_database_code 7705408
_shelx_shelxl_version_number 2018/1
_chemical_oxdiff_formula C43H36IrN2O5P2
_shelx_space_group_comment
;
The symmetry employed for this shelxl refinement is uniquely defined
by the following loop, which should always be used as a source of
symmetry information in preference to the above space-group names.
They are only intended as comments.
;
_reflns_odcompleteness_completeness 99.90
_reflns_odcompleteness_iscentric 1
_reflns_odcompleteness_theta 27.04
_olex2_refinement_description
;
1. Fixed Uiso
 At 1.2 times of:
  All C(H) groups, All C(H,H) groups
 At 1.5 times of:
  All O(H) groups
2.a Secondary CH2 refined with riding coordinates:
 C7(H7A,H7B)
2.b Aromatic/amide H refined with riding coordinates:
 C2(H2A), C3(H3), C5(H5), C6(H6), C9(H9), C10(H10), C11(H11), C12(H12),
 C13(H13), C15(H15), C16(H16), C17(H17), C18(H18), C19(H19), C21(H21), C22(H22),
  C23(H23), C24(H24), C25(H25), C27(H27), C28(H28), C29(H29), C30(H30),
 C31(H31), C33(H33), C34(H34), C35(H35), C36(H36), C37(H37), C39(H39), C40(H40),
  C41(H41), C42(H42), C43(H43)
2.c Idealised tetrahedral OH refined as rotating group:
 O2(H2)
;
_olex2_date_sample_data_collection 2019-05-28
_olex2_submission_special_instructions 'No special instructions were received'
_oxdiff_exptl_absorpt_empirical_details
;
Empirical correction (ABSPACK) includes:
- Absorption correction using spherical harmonics
- Frame scaling
;
_oxdiff_exptl_absorpt_empirical_full_max 1.718
_oxdiff_exptl_absorpt_empirical_full_min 0.597

loop_
_space_group_symop_operation_xyz
'x, y, z'
'-x, y+1/2, -z+1/2'
'-x, -y, -z'
'x, -y-1/2, z-1/2'

loop_
_atom_site_label
_atom_site_type_symbol
_atom_site_fract_x
_atom_site_fract_y
_atom_site_fract_z
_atom_site_U_iso_or_equiv
_atom_site_adp_type
_atom_site_occupancy
_atom_site_site_symmetry_order
_atom_site_calc_flag
_atom_site_refinement_flags_posn
_atom_site_refinement_flags_adp
_atom_site_refinement_flags_occupancy
_atom_site_disorder_assembly
_atom_site_disorder_group
Ir1 Ir 0.28462(2) 0.31332(2) 0.51683(2) 0.00990(4) Uani 1 1 d . . . . .
P1 P 0.38208(4) 0.20182(8) 0.50683(4) 0.01176(16) Uani 1 1 d . . . . .
P2 P 0.18499(4) 0.42289(7) 0.52416(4) 0.01002(16) Uani 1 1 d . . . . .
O1 O 0.38725(12) 0.4741(2) 0.63234(13) 0.0295(6) Uani 1 1 d . . . . .
O2 O -0.00404(11) -0.0739(2) 0.29240(13) 0.0228(5) Uani 1 1 d . . . . .
H2 H -0.040009 -0.044504 0.299930 0.034 Uiso 1 1 calc GR . . . .
N1 N 0.20578(12) 0.2068(2) 0.43299(13) 0.0109(5) Uani 1 1 d . . . . .
C1 C 0.34842(16) 0.4109(3) 0.58822(17) 0.0164(7) Uani 1 1 d . . . . .
C2 C 0.17910(16) 0.1062(3) 0.45180(16) 0.0137(6) Uani 1 1 d . . . . .
H2A H 0.199207 0.079277 0.502184 0.016 Uiso 1 1 calc R . . . .
C3 C 0.12330(16) 0.0413(3) 0.39964(16) 0.0145(6) Uani 1 1 d . . . . .
H3 H 0.106400 -0.027677 0.415063 0.017 Uiso 1 1 calc R . . . .
C4 C 0.09233(16) 0.0791(3) 0.32407(16) 0.0145(7) Uani 1 1 d . . . . .
C5 C 0.11948(15) 0.1834(3) 0.30506(16) 0.0132(6) Uani 1 1 d . . . . .
H5 H 0.100118 0.211911 0.255028 0.016 Uiso 1 1 calc R . . . .
C6 C 0.17476(15) 0.2445(3) 0.35976(16) 0.0131(6) Uani 1 1 d . . . . .
H6 H 0.191557 0.314763 0.345832 0.016 Uiso 1 1 calc R . . . .
C7 C 0.03164(17) 0.0120(3) 0.26358(17) 0.0201(7) Uani 1 1 d . . . . .
H7A H -0.005496 0.067724 0.233349 0.024 Uiso 1 1 calc R . . . .
H7B H 0.053121 -0.025815 0.229350 0.024 Uiso 1 1 calc R . . . .
C8 C 0.47375(16) 0.2319(3) 0.57844(16) 0.0147(7) Uani 1 1 d . . . . .
C9 C 0.50599(17) 0.3411(3) 0.57552(19) 0.0230(8) Uani 1 1 d . . . . .
H9 H 0.482204 0.393613 0.536099 0.028 Uiso 1 1 calc R . . . .
C10 C 0.57344(18) 0.3717(4) 0.6313(2) 0.0296(9) Uani 1 1 d . . . . .
H10 H 0.594786 0.444585 0.629053 0.036 Uiso 1 1 calc R . . . .
C11 C 0.60912(18) 0.2942(4) 0.69018(18) 0.0308(10) Uani 1 1 d . . . . .
H11 H 0.654128 0.315253 0.727737 0.037 Uiso 1 1 calc R . . . .
C12 C 0.57813(17) 0.1866(4) 0.69312(17) 0.0262(9) Uani 1 1 d . . . . .
H12 H 0.602499 0.134275 0.732440 0.031 Uiso 1 1 calc R . . . .
C13 C 0.51037(16) 0.1548(3) 0.63769(16) 0.0179(7) Uani 1 1 d . . . . .
H13 H 0.489533 0.081574 0.640344 0.021 Uiso 1 1 calc R . . . .
C14 C 0.36396(15) 0.0467(3) 0.51700(15) 0.0125(6) Uani 1 1 d . . . . .
C15 C 0.34320(16) 0.0149(3) 0.58005(17) 0.0165(7) Uani 1 1 d . . . . .
H15 H 0.342759 0.071871 0.615882 0.020 Uiso 1 1 calc R . . . .
C16 C 0.32361(17) -0.0990(3) 0.58930(18) 0.0211(8) Uani 1 1 d . . . . .
H16 H 0.309542 -0.118623 0.630888 0.025 Uiso 1 1 calc R . . . .
C17 C 0.32481(17) -0.1848(3) 0.53669(18) 0.0227(7) Uani 1 1 d . . . . .
H17 H 0.312119 -0.262124 0.543176 0.027 Uiso 1 1 calc R . . . .
C18 C 0.34492(17) -0.1549(3) 0.47454(17) 0.0185(7) Uani 1 1 d . . . . .
H18 H 0.345631 -0.212380 0.439119 0.022 Uiso 1 1 calc R . . . .
C19 C 0.36398(15) -0.0401(3) 0.46470(16) 0.0143(7) Uani 1 1 d . . . . .
H19 H 0.376994 -0.020925 0.422383 0.017 Uiso 1 1 calc R . . . .
C20 C 0.39915(15) 0.2198(3) 0.41698(16) 0.0132(6) Uani 1 1 d . . . . .
C21 C 0.45733(16) 0.1613(3) 0.40353(17) 0.0182(7) Uani 1 1 d . . . . .
H21 H 0.488103 0.110629 0.440482 0.022 Uiso 1 1 calc R . . . .
C22 C 0.46924(18) 0.1786(3) 0.33495(18) 0.0235(8) Uani 1 1 d . . . . .
H22 H 0.508359 0.139988 0.326197 0.028 Uiso 1 1 calc R . . . .
C23 C 0.42357(18) 0.2528(3) 0.27956(18) 0.0226(8) Uani 1 1 d . . . . .
H23 H 0.431213 0.262081 0.233135 0.027 Uiso 1 1 calc R . . . .
C24 C 0.36641(16) 0.3136(3) 0.29258(16) 0.0179(7) Uani 1 1 d . . . . .
H24 H 0.336492 0.365272 0.255806 0.022 Uiso 1 1 calc R . . . .
C25 C 0.35432(16) 0.2962(3) 0.36150(16) 0.0151(7) Uani 1 1 d . . . . .
H25 H 0.315767 0.336201 0.370481 0.018 Uiso 1 1 calc R . . . .
C26 C 0.16180(15) 0.5424(3) 0.45532(15) 0.0112(6) Uani 1 1 d . . . . .
C27 C 0.20996(16) 0.5645(3) 0.41490(15) 0.0136(6) Uani 1 1 d . . . . .
H27 H 0.252532 0.518690 0.424362 0.016 Uiso 1 1 calc R . . . .
C28 C 0.19468(16) 0.6539(3) 0.36106(16) 0.0153(7) Uani 1 1 d . . . . .
H28 H 0.226833 0.667936 0.334339 0.018 Uiso 1 1 calc R . . . .
C29 C 0.13177(17) 0.7222(3) 0.34701(16) 0.0161(7) Uani 1 1 d . . . . .
H29 H 0.121464 0.782112 0.310608 0.019 Uiso 1 1 calc R . . . .
C30 C 0.08385(16) 0.7022(3) 0.38679(16) 0.0155(7) Uani 1 1 d . . . . .
H30 H 0.041906 0.749357 0.377680 0.019 Uiso 1 1 calc R . . . .
C31 C 0.09833(15) 0.6117(3) 0.44023(15) 0.0119(6) Uani 1 1 d . . . . .
H31 H 0.065465 0.597312 0.466077 0.014 Uiso 1 1 calc R . . . .
C32 C 0.20237(15) 0.4894(3) 0.61794(16) 0.0117(6) Uani 1 1 d . . . . .
C33 C 0.18790(15) 0.6073(3) 0.62751(16) 0.0134(6) Uani 1 1 d . . . . .
H33 H 0.167229 0.655188 0.584665 0.016 Uiso 1 1 calc R . . . .
C34 C 0.20415(16) 0.6541(3) 0.70076(16) 0.0163(7) Uani 1 1 d . . . . .
H34 H 0.194409 0.733002 0.706869 0.020 Uiso 1 1 calc R . . . .
C35 C 0.23486(15) 0.5829(3) 0.76453(16) 0.0148(7) Uani 1 1 d . . . . .
H35 H 0.244727 0.613709 0.813474 0.018 Uiso 1 1 calc R . . . .
C36 C 0.25090(16) 0.4664(3) 0.75590(16) 0.0155(7) Uani 1 1 d . . . . .
H36 H 0.272109 0.419230 0.799010 0.019 Uiso 1 1 calc R . . . .
C37 C 0.23547(15) 0.4195(3) 0.68309(15) 0.0142(6) Uani 1 1 d . . . . .
H37 H 0.247164 0.341274 0.677513 0.017 Uiso 1 1 calc R . . . .
C38 C 0.10062(15) 0.3352(3) 0.50298(15) 0.0110(6) Uani 1 1 d . . . . .
C39 C 0.09527(16) 0.2541(3) 0.55730(16) 0.0145(7) Uani 1 1 d . . . . .
H39 H 0.130628 0.254529 0.606694 0.017 Uiso 1 1 calc R . . . .
C40 C 0.03764(17) 0.1729(3) 0.53804(17) 0.0180(7) Uani 1 1 d . . . . .
H40 H 0.034565 0.119069 0.574578 0.022 Uiso 1 1 calc R . . . .
C41 C -0.01543(17) 0.1712(3) 0.46477(17) 0.0182(7) Uani 1 1 d . . . . .
H41 H -0.054068 0.116552 0.452213 0.022 Uiso 1 1 calc R . . . .
C42 C -0.01092(16) 0.2507(3) 0.41041(17) 0.0166(7) Uani 1 1 d . . . . .
H42 H -0.046583 0.249400 0.361189 0.020 Uiso 1 1 calc R . . . .
C43 C 0.04646(16) 0.3327(3) 0.42866(16) 0.0141(7) Uani 1 1 d . . . . .
H43 H 0.049119 0.386039 0.391701 0.017 Uiso 1 1 calc R . . . .
O3 O 0.18084(13) 0.3824(2) 0.22092(13) 0.0253(6) Uani 1 1 d . . . . .
O4 O 0.12307(12) 0.5488(2) 0.18862(12) 0.0262(6) Uani 1 1 d . . . . .
O5 O 0.24254(13) 0.5392(2) 0.21485(15) 0.0352(7) Uani 1 1 d . . . . .
N2 N 0.18218(15) 0.4896(3) 0.20762(14) 0.0181(6) Uani 1 1 d . . . . .

loop_
_atom_site_aniso_label
_atom_site_aniso_U_11
_atom_site_aniso_U_22
_atom_site_aniso_U_33
_atom_site_aniso_U_23
_atom_site_aniso_U_13
_atom_site_aniso_U_12
Ir1 0.01029(6) 0.00897(6) 0.00950(5) -0.00174(5) 0.00228(4) 0.00124(5)
P1 0.0111(4) 0.0121(5) 0.0107(3) -0.0020(3) 0.0021(3) 0.0013(3)
P2 0.0113(4) 0.0088(4) 0.0095(3) 0.0000(3) 0.0031(3) 0.0014(3)
O1 0.0202(12) 0.0293(17) 0.0366(14) -0.0211(12) 0.0070(11) -0.0034(11)
O2 0.0145(11) 0.0171(14) 0.0324(13) 0.0030(11) 0.0026(10) -0.0015(10)
N1 0.0110(12) 0.0102(15) 0.0119(11) -0.0012(10) 0.0047(9) 0.0026(10)
C1 0.0121(15) 0.0179(19) 0.0208(16) -0.0015(14) 0.0080(12) 0.0030(13)
C2 0.0159(15) 0.0113(17) 0.0144(14) 0.0009(13) 0.0058(12) 0.0042(13)
C3 0.0154(15) 0.0096(17) 0.0188(15) -0.0013(13) 0.0066(12) 0.0013(13)
C4 0.0132(14) 0.0132(18) 0.0181(15) -0.0023(13) 0.0067(12) 0.0024(13)
C5 0.0130(14) 0.0149(17) 0.0113(13) -0.0003(13) 0.0037(11) 0.0029(13)
C6 0.0141(15) 0.0110(17) 0.0155(14) 0.0002(13) 0.0067(12) 0.0012(13)
C7 0.0196(16) 0.018(2) 0.0181(15) -0.0009(14) 0.0012(13) -0.0060(14)
C8 0.0130(15) 0.0166(18) 0.0138(14) -0.0067(13) 0.0039(12) 0.0037(13)
C9 0.0167(16) 0.020(2) 0.0291(18) -0.0058(15) 0.0040(14) 0.0026(14)
C10 0.0203(18) 0.027(2) 0.042(2) -0.0191(18) 0.0109(16) -0.0074(16)
C11 0.0137(16) 0.055(3) 0.0199(17) -0.0193(18) 0.0013(13) -0.0007(18)
C12 0.0151(16) 0.047(3) 0.0139(15) -0.0015(17) 0.0024(12) 0.0077(17)
C13 0.0153(15) 0.024(2) 0.0160(15) -0.0023(14) 0.0075(12) 0.0050(14)
C14 0.0088(13) 0.0135(18) 0.0130(14) -0.0013(13) 0.0012(11) -0.0011(12)
C15 0.0172(15) 0.0156(19) 0.0163(15) -0.0012(13) 0.0053(12) 0.0029(13)
C16 0.0224(17) 0.024(2) 0.0175(15) 0.0048(15) 0.0072(13) 0.0009(15)
C17 0.0245(17) 0.0145(19) 0.0262(17) 0.0051(16) 0.0054(14) -0.0020(15)
C18 0.0217(16) 0.0120(18) 0.0191(15) -0.0050(13) 0.0036(13) 0.0020(14)
C19 0.0142(15) 0.0158(18) 0.0121(14) 0.0005(13) 0.0034(11) 0.0040(13)
C20 0.0123(14) 0.0139(18) 0.0124(14) -0.0016(12) 0.0030(11) -0.0007(12)
C21 0.0145(15) 0.020(2) 0.0196(15) 0.0047(14) 0.0047(12) 0.0054(13)
C22 0.0198(16) 0.029(2) 0.0274(17) -0.0009(17) 0.0157(14) 0.0046(16)
C23 0.0285(18) 0.024(2) 0.0182(16) -0.0002(15) 0.0123(14) -0.0009(16)
C24 0.0199(16) 0.0153(18) 0.0168(15) 0.0050(14) 0.0042(12) 0.0013(14)
C25 0.0135(14) 0.0127(18) 0.0198(15) -0.0021(13) 0.0065(12) -0.0016(13)
C26 0.0130(14) 0.0075(16) 0.0105(13) 0.0001(12) 0.0010(11) -0.0003(12)
C27 0.0150(14) 0.0124(17) 0.0135(14) -0.0005(13) 0.0050(11) 0.0029(13)
C28 0.0186(16) 0.0144(18) 0.0147(14) -0.0001(13) 0.0083(12) -0.0044(13)
C29 0.0261(17) 0.0107(17) 0.0105(14) 0.0018(12) 0.0052(12) -0.0008(14)
C30 0.0159(15) 0.0127(18) 0.0153(14) -0.0009(13) 0.0022(12) 0.0029(13)
C31 0.0139(14) 0.0134(18) 0.0086(13) -0.0007(12) 0.0043(11) -0.0012(12)
C32 0.0113(14) 0.0129(17) 0.0130(14) -0.0019(12) 0.0067(11) -0.0015(12)
C33 0.0143(15) 0.0154(18) 0.0103(13) 0.0022(13) 0.0040(11) 0.0041(13)
C34 0.0170(15) 0.0143(18) 0.0168(15) -0.0036(13) 0.0048(12) 0.0039(13)
C35 0.0142(15) 0.0185(19) 0.0116(14) -0.0078(13) 0.0044(12) -0.0029(13)
C36 0.0161(15) 0.0176(19) 0.0132(14) 0.0021(13) 0.0054(12) -0.0009(13)
C37 0.0162(15) 0.0105(17) 0.0152(14) -0.0004(13) 0.0048(12) -0.0009(13)
C38 0.0143(14) 0.0076(17) 0.0127(13) -0.0033(12) 0.0065(11) 0.0019(12)
C39 0.0181(15) 0.0146(18) 0.0114(14) 0.0006(13) 0.0061(12) 0.0017(13)
C40 0.0247(17) 0.0125(19) 0.0218(16) 0.0009(14) 0.0144(13) 0.0005(14)
C41 0.0157(15) 0.0154(19) 0.0275(17) -0.0061(15) 0.0127(13) -0.0035(14)
C42 0.0114(15) 0.0186(19) 0.0174(15) -0.0028(14) 0.0021(12) 0.0013(13)
C43 0.0170(15) 0.0113(18) 0.0136(14) 0.0011(12) 0.0049(12) 0.0054(13)
O3 0.0325(14) 0.0124(14) 0.0284(13) 0.0041(11) 0.0073(11) -0.0010(11)
O4 0.0236(12) 0.0224(15) 0.0291(13) 0.0005(11) 0.0048(10) 0.0056(11)
O5 0.0249(13) 0.0244(17) 0.0635(18) 0.0012(14) 0.0244(13) -0.0045(12)
N2 0.0210(14) 0.0163(16) 0.0167(13) 0.0008(12) 0.0062(11) 0.0012(12)

loop_
_atom_type_symbol
_atom_type_description
_atom_type_scat_dispersion_real
_atom_type_scat_dispersion_imag
_atom_type_scat_source
C C 0.0033 0.0016 'International Tables Vol C Tables 4.2.6.8 and 6.1.1.4'
H H 0.0000 0.0000 'International Tables Vol C Tables 4.2.6.8 and 6.1.1.4'
Ir Ir -1.4442 7.9887 'International Tables Vol C Tables 4.2.6.8 and 6.1.1.4'
N N 0.0061 0.0033 'International Tables Vol C Tables 4.2.6.8 and 6.1.1.4'
O O 0.0106 0.0060 'International Tables Vol C Tables 4.2.6.8 and 6.1.1.4'
P P 0.1023 0.0942 'International Tables Vol C Tables 4.2.6.8 and 6.1.1.4'

loop_
_exptl_crystal_face_index_h
_exptl_crystal_face_index_k
_exptl_crystal_face_index_l
_exptl_crystal_face_perp_dist
-16 12 -2 0.0421
16 -12 2 0.0421
-14 -9 21 0.0914
17 7 -21 0.1120
-12 -14 1 0.0439
-18 12 4 0.0377
13 14 1 0.0347
11 2 -26 0.1203

loop_
_geom_angle_atom_site_label_1
_geom_angle_atom_site_label_2
_geom_angle_atom_site_label_3
_geom_angle
_geom_angle_site_symmetry_1
_geom_angle_site_symmetry_3
_geom_angle_publ_flag
P1 Ir1 P2 178.60(3) . . ?
N1 Ir1 P1 90.88(6) . . ?
N1 Ir1 P2 87.75(6) . . ?
C1 Ir1 P1 92.13(9) . . ?
C1 Ir1 P2 89.23(9) . . ?
C1 Ir1 N1 176.88(11) . . ?
C8 P1 Ir1 115.81(10) . . ?
C14 P1 Ir1 109.43(9) . . ?
C14 P1 C8 105.97(14) . . ?
C14 P1 C20 107.81(14) . . ?
C20 P1 Ir1 114.89(10) . . ?
C20 P1 C8 102.23(13) . . ?
C26 P2 Ir1 111.29(9) . . ?
C26 P2 C32 106.46(14) . . ?
C26 P2 C38 106.14(13) . . ?
C32 P2 Ir1 113.60(10) . . ?
C38 P2 Ir1 112.34(10) . . ?
C38 P2 C32 106.53(13) . . ?
C7 O2 H2 109.5 . . ?
C2 N1 Ir1 121.93(19) . . ?
C2 N1 C6 117.3(3) . . ?
C6 N1 Ir1 120.5(2) . . ?
O1 C1 Ir1 178.5(3) . . ?
N1 C2 H2A 118.6 . . ?
N1 C2 C3 122.8(3) . . ?
C3 C2 H2A 118.6 . . ?
C2 C3 H3 120.0 . . ?
C2 C3 C4 119.9(3) . . ?
C4 C3 H3 120.0 . . ?
C3 C4 C5 117.1(3) . . ?
C3 C4 C7 122.9(3) . . ?
C5 C4 C7 120.0(3) . . ?
C4 C5 H5 119.9 . . ?
C6 C5 C4 120.2(3) . . ?
C6 C5 H5 119.9 . . ?
N1 C6 C5 122.7(3) . . ?
N1 C6 H6 118.7 . . ?
C5 C6 H6 118.7 . . ?
O2 C7 C4 114.7(2) . . ?
O2 C7 H7A 108.6 . . ?
O2 C7 H7B 108.6 . . ?
C4 C7 H7A 108.6 . . ?
C4 C7 H7B 108.6 . . ?
H7A C7 H7B 107.6 . . ?
C9 C8 P1 117.6(2) . . ?
C13 C8 P1 123.3(3) . . ?
C13 C8 C9 118.9(3) . . ?
C8 C9 H9 119.9 . . ?
C10 C9 C8 120.1(3) . . ?
C10 C9 H9 119.9 . . ?
C9 C10 H10 119.9 . . ?
C11 C10 C9 120.3(4) . . ?
C11 C10 H10 119.9 . . ?
C10 C11 H11 120.0 . . ?
C12 C11 C10 119.9(3) . . ?
C12 C11 H11 120.0 . . ?
C11 C12 H12 119.8 . . ?
C11 C12 C13 120.5(3) . . ?
C13 C12 H12 119.8 . . ?
C8 C13 C12 120.2(3) . . ?
C8 C13 H13 119.9 . . ?
C12 C13 H13 119.9 . . ?
C15 C14 P1 117.0(2) . . ?
C19 C14 P1 124.7(2) . . ?
C19 C14 C15 118.1(3) . . ?
C14 C15 H15 119.5 . . ?
C16 C15 C14 120.9(3) . . ?
C16 C15 H15 119.5 . . ?
C15 C16 H16 120.0 . . ?
C15 C16 C17 120.0(3) . . ?
C17 C16 H16 120.0 . . ?
C16 C17 H17 120.1 . . ?
C18 C17 C16 119.8(3) . . ?
C18 C17 H17 120.1 . . ?
C17 C18 H18 119.8 . . ?
C17 C18 C19 120.4(3) . . ?
C19 C18 H18 119.8 . . ?
C14 C19 H19 119.6 . . ?
C18 C19 C14 120.9(3) . . ?
C18 C19 H19 119.6 . . ?
C21 C20 P1 121.5(2) . . ?
C25 C20 P1 119.2(2) . . ?
C25 C20 C21 119.3(3) . . ?
C20 C21 H21 120.1 . . ?
C22 C21 C20 119.8(3) . . ?
C22 C21 H21 120.1 . . ?
C21 C22 H22 119.7 . . ?
C23 C22 C21 120.5(3) . . ?
C23 C22 H22 119.7 . . ?
C22 C23 H23 119.8 . . ?
C22 C23 C24 120.4(3) . . ?
C24 C23 H23 119.8 . . ?
C23 C24 H24 120.4 . . ?
C23 C24 C25 119.1(3) . . ?
C25 C24 H24 120.4 . . ?
C20 C25 C24 120.8(3) . . ?
C20 C25 H25 119.6 . . ?
C24 C25 H25 119.6 . . ?
C27 C26 P2 117.9(2) . . ?
C31 C26 P2 123.1(2) . . ?
C31 C26 C27 118.9(3) . . ?
C26 C27 H27 119.8 . . ?
C28 C27 C26 120.5(3) . . ?
C28 C27 H27 119.8 . . ?
C27 C28 H28 120.0 . . ?
C29 C28 C27 119.9(3) . . ?
C29 C28 H28 120.0 . . ?
C28 C29 H29 119.8 . . ?
C28 C29 C30 120.3(3) . . ?
C30 C29 H29 119.8 . . ?
C29 C30 H30 120.0 . . ?
C29 C30 C31 120.0(3) . . ?
C31 C30 H30 120.0 . . ?
C26 C31 H31 119.9 . . ?
C30 C31 C26 120.3(3) . . ?
C30 C31 H31 119.9 . . ?
C33 C32 P2 122.9(2) . . ?
C33 C32 C37 119.0(3) . . ?
C37 C32 P2 118.0(2) . . ?
C32 C33 H33 119.8 . . ?
C32 C33 C34 120.4(3) . . ?
C34 C33 H33 119.8 . . ?
C33 C34 H34 120.1 . . ?
C35 C34 C33 119.8(3) . . ?
C35 C34 H34 120.1 . . ?
C34 C35 H35 119.8 . . ?
C36 C35 C34 120.4(3) . . ?
C36 C35 H35 119.8 . . ?
C35 C36 H36 119.9 . . ?
C35 C36 C37 120.1(3) . . ?
C37 C36 H36 119.9 . . ?
C32 C37 H37 119.9 . . ?
C36 C37 C32 120.3(3) . . ?
C36 C37 H37 119.9 . . ?
C39 C38 P2 119.3(2) . . ?
C39 C38 C43 118.7(3) . . ?
C43 C38 P2 121.1(2) . . ?
C38 C39 H39 119.8 . . ?
C40 C39 C38 120.4(3) . . ?
C40 C39 H39 119.8 . . ?
C39 C40 H40 119.8 . . ?
C41 C40 C39 120.4(3) . . ?
C41 C40 H40 119.8 . . ?
C40 C41 H41 120.1 . . ?
C42 C41 C40 119.9(3) . . ?
C42 C41 H41 120.1 . . ?
C41 C42 H42 119.8 . . ?
C41 C42 C43 120.5(3) . . ?
C43 C42 H42 119.8 . . ?
C38 C43 H43 120.0 . . ?
C42 C43 C38 120.1(3) . . ?
C42 C43 H43 120.0 . . ?
O3 N2 O4 120.0(3) . . ?
O3 N2 O5 120.1(3) . . ?
O5 N2 O4 119.9(3) . . ?

loop_
_geom_bond_atom_site_label_1
_geom_bond_atom_site_label_2
_geom_bond_distance
_geom_bond_site_symmetry_2
_geom_bond_publ_flag
Ir1 P1 2.3148(8) . ?
Ir1 P2 2.3203(7) . ?
Ir1 N1 2.126(2) . ?
Ir1 C1 1.828(3) . ?
P1 C8 1.824(3) . ?
P1 C14 1.817(3) . ?
P1 C20 1.822(3) . ?
P2 C26 1.810(3) . ?
P2 C32 1.819(3) . ?
P2 C38 1.818(3) . ?
O1 C1 1.145(4) . ?
O2 H2 0.8200 . ?
O2 C7 1.400(4) . ?
N1 C2 1.346(4) . ?
N1 C6 1.349(3) . ?
C2 H2A 0.9300 . ?
C2 C3 1.377(4) . ?
C3 H3 0.9300 . ?
C3 C4 1.387(4) . ?
C4 C5 1.387(4) . ?
C4 C7 1.509(4) . ?
C5 H5 0.9300 . ?
C5 C6 1.371(4) . ?
C6 H6 0.9300 . ?
C7 H7A 0.9700 . ?
C7 H7B 0.9700 . ?
C8 C9 1.394(5) . ?
C8 C13 1.389(4) . ?
C9 H9 0.9300 . ?
C9 C10 1.386(4) . ?
C10 H10 0.9300 . ?
C10 C11 1.383(5) . ?
C11 H11 0.9300 . ?
C11 C12 1.367(5) . ?
C12 H12 0.9300 . ?
C12 C13 1.392(4) . ?
C13 H13 0.9300 . ?
C14 C15 1.410(4) . ?
C14 C19 1.384(4) . ?
C15 H15 0.9300 . ?
C15 C16 1.374(5) . ?
C16 H16 0.9300 . ?
C16 C17 1.385(5) . ?
C17 H17 0.9300 . ?
C17 C18 1.381(4) . ?
C18 H18 0.9300 . ?
C18 C19 1.382(4) . ?
C19 H19 0.9300 . ?
C20 C21 1.393(4) . ?
C20 C25 1.389(4) . ?
C21 H21 0.9300 . ?
C21 C22 1.385(4) . ?
C22 H22 0.9300 . ?
C22 C23 1.379(5) . ?
C23 H23 0.9300 . ?
C23 C24 1.384(4) . ?
C24 H24 0.9300 . ?
C24 C25 1.393(4) . ?
C25 H25 0.9300 . ?
C26 C27 1.401(4) . ?
C26 C31 1.391(4) . ?
C27 H27 0.9300 . ?
C27 C28 1.382(4) . ?
C28 H28 0.9300 . ?
C28 C29 1.378(4) . ?
C29 H29 0.9300 . ?
C29 C30 1.384(4) . ?
C30 H30 0.9300 . ?
C30 C31 1.387(4) . ?
C31 H31 0.9300 . ?
C32 C33 1.390(4) . ?
C32 C37 1.399(4) . ?
C33 H33 0.9300 . ?
C33 C34 1.391(4) . ?
C34 H34 0.9300 . ?
C34 C35 1.383(4) . ?
C35 H35 0.9300 . ?
C35 C36 1.379(4) . ?
C36 H36 0.9300 . ?
C36 C37 1.386(4) . ?
C37 H37 0.9300 . ?
C38 C39 1.396(4) . ?
C38 C43 1.407(4) . ?
C39 H39 0.9300 . ?
C39 C40 1.385(4) . ?
C40 H40 0.9300 . ?
C40 C41 1.384(4) . ?
C41 H41 0.9300 . ?
C41 C42 1.380(4) . ?
C42 H42 0.9300 . ?
C42 C43 1.388(4) . ?
C43 H43 0.9300 . ?
O3 N2 1.244(3) . ?
O4 N2 1.255(3) . ?
O5 N2 1.249(3) . ?

loop_
_exptl_oxdiff_crystal_face_indexfrac_h
_exptl_oxdiff_crystal_face_indexfrac_k
_exptl_oxdiff_crystal_face_indexfrac_l
_exptl_oxdiff_crystal_face_x
_exptl_oxdiff_crystal_face_y
_exptl_oxdiff_crystal_face_z
-16.0000 12.0000 -2.0001 -0.5555 -0.1170 -0.8270
16.0000 -12.0000 2.0001 0.5555 0.1170 0.8270
-14.0001 -9.0000 21.0001 0.9319 0.2740 -0.2833
17.0001 7.0000 -21.0001 -0.8488 -0.2551 0.4332
-12.0001 -14.0000 1.0001 0.4285 0.8916 0.0145
-18.0000 12.0000 3.9999 -0.3628 -0.2016 -0.9179
13.0001 14.0000 0.9999 -0.3548 -0.9592 0.0072
11.0000 2.0000 -26.0000 -0.8877 0.2218 0.4103
